data_2014315
loop_
_publ_author_name
'Sonar, Vijayakumar N.'
'Parkin, Sean'
'Crooks, Peter A.'

_publ_section_title
;
 1-(1<i>H</i>-Indol-3-ylcarbonyl)-<i>N</i>-(4-methoxybenzyl)formamide
;
_journal_coeditor_code BM3004
_journal_issue 3
_journal_name_full 'Acta Crystallographica Section C'
_journal_page_first o153
_journal_page_last o154
_journal_paper_doi 10.1107/S0108270106003441
_journal_volume 62
_journal_year 2006
_chemical_formula_iupac 'C18 H16 N2 O3'
_chemical_formula_moiety 'C18 H16 N2 O3'
_chemical_formula_sum 'C18 H16 N2 O3'
_chemical_formula_weight 308.33
_chemical_name_systematic
;
1-(1H-Indol-3-ylcarbonyl)-N-(4-methoxybenzyl)formamide
;
_space_group_IT_number 7
_symmetry_cell_setting monoclinic
_symmetry_space_group_name_Hall 'P -2yac'
_symmetry_space_group_name_H-M 'P 1 n 1'
_atom_sites_solution_hydrogens geom
_atom_sites_solution_primary direct
_atom_sites_solution_secondary difmap
_audit_creation_method SHELXL97
_cell_angle_alpha 90.00
_cell_angle_beta 94.495(2)
_cell_angle_gamma 90.00
_cell_formula_units_Z 2
_cell_length_a 4.9402(2)
_cell_length_b 5.6847(3)
_cell_length_c 25.9862(13)
_cell_measurement_reflns_used 1741
_cell_measurement_temperature 90.0(2)
_cell_measurement_theta_max 27.48
_cell_measurement_theta_min 1.00
_cell_volume 727.54(6)
_computing_cell_refinement 'SCALEPACK (Otwinowski & Minor, 1997)'
_computing_data_collection 'COLLECT (Nonius, 1999)'
_computing_data_reduction 'DENZO-SMN (Otwinowski & Minor, 1997)'
_computing_molecular_graphics 'XP in SHELXTL/PC (Siemens, 1995)'
_computing_publication_material 'SHELXL97 and local procedures'
_computing_structure_refinement 'SHELXL97 (Sheldrick, 1997)'
_computing_structure_solution 'SHELXS97 (Sheldrick, 1997)'
_diffrn_ambient_temperature 90.0(2)
_diffrn_detector_area_resol_mean 18
_diffrn_measured_fraction_theta_full 0.990
_diffrn_measured_fraction_theta_max 0.990
_diffrn_measurement_device_type 'Nonius KappaCCD area-detector'
_diffrn_measurement_method '\w scans at fixed \c = 55\%'
_diffrn_radiation_monochromator graphite
_diffrn_radiation_source 'fine-focus sealed tube'
_diffrn_radiation_type MoK\a
_diffrn_radiation_wavelength 0.71073
_diffrn_reflns_av_R_equivalents 0.0369
_diffrn_reflns_av_sigmaI/netI 0.0542
_diffrn_reflns_limit_h_max 6
_diffrn_reflns_limit_h_min -6
_diffrn_reflns_limit_k_max 7
_diffrn_reflns_limit_k_min -7
_diffrn_reflns_limit_l_max 33
_diffrn_reflns_limit_l_min -33
_diffrn_reflns_number 3052
_diffrn_reflns_theta_full 27.49
_diffrn_reflns_theta_max 27.49
_diffrn_reflns_theta_min 1.57
_diffrn_standards_decay_% 0
_diffrn_standards_number 0
_exptl_absorpt_coefficient_mu 0.097
_exptl_absorpt_correction_T_max 0.9923
_exptl_absorpt_correction_T_min 0.9761
_exptl_absorpt_correction_type multi-scan
_exptl_absorpt_process_details '(SCALEPACK; Otwinowski & Minor, 1997)'
_exptl_crystal_colour colourless
_exptl_crystal_density_diffrn 1.407
_exptl_crystal_density_method 'not measured'
_exptl_crystal_description slab
_exptl_crystal_F_000 324
_exptl_crystal_size_max 0.25
_exptl_crystal_size_mid 0.22
_exptl_crystal_size_min 0.08
_refine_diff_density_max 0.206
_refine_diff_density_min -0.208
_refine_ls_extinction_coef 0.019(5)
_refine_ls_extinction_expression Fc^*^=kFc[1+0.001xFc^2^\l^3^/sin(2\q)]^-1/4^
_refine_ls_extinction_method 'SHELXL97 (Sheldrick, 1997)'
_refine_ls_goodness_of_fit_ref 1.066
_refine_ls_hydrogen_treatment constr
_refine_ls_matrix_type full
_refine_ls_number_parameters 210
_refine_ls_number_reflns 1663
_refine_ls_number_restraints 2
_refine_ls_restrained_S_all 1.065
_refine_ls_R_factor_all 0.0602
_refine_ls_R_factor_gt 0.0392
_refine_ls_shift/su_max 0.000
_refine_ls_shift/su_mean 0.000
_refine_ls_structure_factor_coef Fsqd
_refine_ls_weighting_details 'calc w = 1/[\s^2^(Fo^2^)+(0.0385P)^2^+0.1457P] where P=(Fo^2^+2Fc^2^)/3'
_refine_ls_weighting_scheme calc
_refine_ls_wR_factor_gt 0.0827
_refine_ls_wR_factor_ref 0.0909
_reflns_number_gt 1336
_reflns_number_total 1663
_reflns_threshold_expression I>2\s(I)
_cod_data_source_file bm3004.cif
_cod_data_source_block I
_cod_original_sg_symbol_H-M 'P n'
_cod_database_code 2014315

loop_
_symmetry_equiv_pos_as_xyz
'x, y, z'
'x+1/2, -y, z+1/2'

loop_
_atom_site_type_symbol
_atom_site_label
_atom_site_fract_x
_atom_site_fract_y
_atom_site_fract_z
_atom_site_U_iso_or_equiv
_atom_site_adp_type
_atom_site_calc_flag
_atom_site_refinement_flags
_atom_site_occupancy
_atom_site_disorder_assembly
_atom_site_disorder_group
N N1 0.8284(4) 0.1538(5) 0.49905(9) 0.0230(6) Uani d . 1 . .
H H1N 0.9528 0.0506 0.4919 0.028 Uiso calc R 1 . .
O O1 0.2239(4) 0.7693(4) 0.49321(8) 0.0239(5) Uani d . 1 . .
O O2 0.7317(4) 0.7678(4) 0.40948(8) 0.0241(5) Uani d . 1 . .
O O3 -0.4712(4) 1.5324(4) 0.24371(8) 0.0254(5) Uani d . 1 . .
C C1 0.7525(6) 0.3408(6) 0.46990(12) 0.0228(7) Uani d . 1 . .
H H1 0.8243 0.3806 0.4382 0.027 Uiso calc R 1 . .
C C2 0.5532(5) 0.4682(5) 0.49286(11) 0.0203(6) Uani d . 1 . .
C C3 0.5056(5) 0.3455(5) 0.54002(11) 0.0206(6) Uani d . 1 . .
C C4 0.3310(6) 0.3769(6) 0.57925(11) 0.0230(7) Uani d . 1 . .
H H4 0.2121 0.5083 0.5790 0.028 Uiso calc R 1 . .
C C5 0.3353(6) 0.2126(6) 0.61845(12) 0.0245(7) Uani d . 1 . .
H H5 0.2170 0.2324 0.6453 0.029 Uiso calc R 1 . .
C C6 0.5090(6) 0.0174(6) 0.61981(12) 0.0266(7) Uani d . 1 . .
H H6 0.5049 -0.0929 0.6472 0.032 Uiso calc R 1 . .
C C7 0.6859(6) -0.0169(6) 0.58199(11) 0.0242(7) Uani d . 1 . .
H H7 0.8064 -0.1473 0.5829 0.029 Uiso calc R 1 . .
C C8 0.6798(6) 0.1486(5) 0.54225(11) 0.0212(6) Uani d . 1 . .
C C9 0.4103(5) 0.6720(5) 0.47244(11) 0.0197(6) Uani d . 1 . .
C C10 0.4931(5) 0.7685(5) 0.42063(11) 0.0188(6) Uani d . 1 . .
N N11 0.2883(5) 0.8522(5) 0.38916(10) 0.0210(6) Uani d . 1 . .
H H11 0.1238 0.8608 0.3998 0.025 Uiso calc R 1 . .
C C12 0.3381(6) 0.9294(6) 0.33691(11) 0.0230(7) Uani d . 1 . .
H H12A 0.3599 0.7896 0.3149 0.028 Uiso calc R 1 . .
H H12B 0.5096 1.0200 0.3383 0.028 Uiso calc R 1 . .
C C13 0.1117(6) 1.0791(5) 0.31306(11) 0.0217(7) Uani d . 1 . .
C C14 0.0578(6) 1.2981(6) 0.33339(11) 0.0217(7) Uani d . 1 . .
H H14 0.1601 1.3494 0.3638 0.026 Uiso calc R 1 . .
C C15 -0.1407(6) 1.4436(5) 0.31056(12) 0.0221(7) Uani d . 1 . .
H H15 -0.1761 1.5921 0.3254 0.027 Uiso calc R 1 . .
C C16 -0.2894(6) 1.3701(5) 0.26528(11) 0.0204(6) Uani d . 1 . .
C C17 -0.2453(6) 1.1502(5) 0.24511(11) 0.0210(6) Uani d . 1 . .
H H17 -0.3509 1.0971 0.2152 0.025 Uiso calc R 1 . .
C C18 -0.0440(5) 1.0069(6) 0.26906(11) 0.0210(6) Uani d . 1 . .
H H18 -0.0125 0.8561 0.2549 0.025 Uiso calc R 1 . .
C C19 -0.6412(6) 1.4591(6) 0.19967(12) 0.0287(7) Uani d . 1 . .
H H19A -0.5281 1.4105 0.1722 0.043 Uiso calc R 1 . .
H H19B -0.7582 1.5900 0.1874 0.043 Uiso calc R 1 . .
H H19C -0.7538 1.3265 0.2091 0.043 Uiso calc R 1 . .

loop_
_atom_site_aniso_label
_atom_site_aniso_U_11
_atom_site_aniso_U_22
_atom_site_aniso_U_33
_atom_site_aniso_U_12
_atom_site_aniso_U_13
_atom_site_aniso_U_23
N1 0.0156(12) 0.0248(15) 0.0290(14) 0.0065(11) 0.0046(11) 0.0012(11)
O1 0.0169(10) 0.0287(12) 0.0265(11) 0.0047(9) 0.0049(8) -0.0002(10)
O2 0.0129(10) 0.0291(12) 0.0307(12) -0.0004(10) 0.0046(8) 0.0016(9)
O3 0.0198(11) 0.0253(12) 0.0304(11) 0.0054(9) -0.0024(8) -0.0007(10)
C1 0.0188(16) 0.0253(17) 0.0246(15) -0.0002(13) 0.0040(12) -0.0012(13)
C2 0.0162(14) 0.0243(17) 0.0206(14) 0.0023(13) 0.0015(11) 0.0006(13)
C3 0.0140(14) 0.0207(16) 0.0272(15) -0.0006(12) 0.0015(12) -0.0025(12)
C4 0.0179(15) 0.0259(18) 0.0256(15) 0.0010(13) 0.0031(12) -0.0028(13)
C5 0.0176(15) 0.0310(18) 0.0254(15) 0.0026(14) 0.0058(12) 0.0013(15)
C6 0.0261(16) 0.0290(18) 0.0246(15) -0.0017(14) 0.0021(12) 0.0032(13)
C7 0.0199(14) 0.0240(17) 0.0284(17) 0.0022(14) 0.0005(12) 0.0009(14)
C8 0.0175(14) 0.0219(16) 0.0242(14) 0.0001(13) 0.0003(11) -0.0003(13)
C9 0.0137(14) 0.0213(16) 0.0239(15) -0.0010(13) 0.0013(11) 0.0005(12)
C10 0.0129(15) 0.0180(16) 0.0252(14) -0.0002(12) 0.0008(12) -0.0033(12)
N11 0.0122(11) 0.0266(14) 0.0248(12) 0.0015(11) 0.0048(9) 0.0018(11)
C12 0.0164(14) 0.0278(17) 0.0256(16) 0.0026(13) 0.0072(12) 0.0040(13)
C13 0.0154(14) 0.0266(18) 0.0238(15) 0.0003(13) 0.0050(12) 0.0031(13)
C14 0.0157(14) 0.0258(17) 0.0236(15) -0.0058(13) 0.0019(12) -0.0010(13)
C15 0.0189(15) 0.0222(17) 0.0259(15) 0.0002(13) 0.0062(12) -0.0008(13)
C16 0.0161(14) 0.0222(16) 0.0236(15) -0.0003(12) 0.0049(12) 0.0007(13)
C17 0.0197(14) 0.0240(17) 0.0198(14) -0.0026(13) 0.0049(12) 0.0017(13)
C18 0.0187(14) 0.0191(16) 0.0259(16) 0.0003(13) 0.0066(12) 0.0003(13)
C19 0.0220(16) 0.0358(19) 0.0274(16) 0.0002(14) -0.0035(13) 0.0005(15)

loop_
_atom_type_symbol
_atom_type_description
_atom_type_scat_dispersion_real
_atom_type_scat_dispersion_imag
_atom_type_scat_source
C C .0033 .0016 'International Tables Vol C Tables 4.2.6.8 and 6.1.1.4'
H H .0000 .0000 'International Tables Vol C Tables 4.2.6.8 and 6.1.1.4'
N N .0061 .0033 'International Tables Vol C Tables 4.2.6.8 and 6.1.1.4'
O O .0106 .0060 'International Tables Vol C Tables 4.2.6.8 and 6.1.1.4'

loop_
_geom_angle_atom_site_label_1
_geom_angle_atom_site_label_2
_geom_angle_atom_site_label_3
_geom_angle
_geom_angle_publ_flag
C1 N1 C8 109.4(2) ?
C1 N1 H1N 125.3 ?
C8 N1 H1N 125.3 ?
C16 O3 C19 117.1(2) y
N1 C1 C2 110.2(3) ?
N1 C1 H1 124.9 ?
C2 C1 H1 124.9 ?
C1 C2 C9 127.2(3) y
C1 C2 C3 106.3(3) ?
C9 C2 C3 126.5(3) ?
C4 C3 C8 118.7(3) ?
C4 C3 C2 135.0(3) ?
C8 C3 C2 106.2(2) ?
C5 C4 C3 118.5(3) ?
C5 C4 H4 120.8 ?
C3 C4 H4 120.8 ?
C4 C5 C6 121.9(3) ?
C4 C5 H5 119.1 ?
C6 C5 H5 119.1 ?
C7 C6 C5 121.0(3) ?
C7 C6 H6 119.5 ?
C5 C6 H6 119.5 ?
C6 C7 C8 117.0(3) ?
C6 C7 H7 121.5 ?
C8 C7 H7 121.5 ?
N1 C8 C7 129.1(3) ?
N1 C8 C3 108.0(3) ?
C7 C8 C3 122.9(3) ?
O1 C9 C2 124.2(3) y
O1 C9 C10 118.8(3) y
C2 C9 C10 117.0(2) y
O2 C10 N11 123.2(3) y
O2 C10 C9 121.9(2) y
N11 C10 C9 114.9(2) y
C10 N11 C12 119.9(2) y
C10 N11 H11 120.0 ?
C12 N11 H11 120.0 ?
N11 C12 C13 112.3(2) y
N11 C12 H12A 109.2 ?
C13 C12 H12A 109.2 ?
N11 C12 H12B 109.2 ?
C13 C12 H12B 109.2 ?
H12A C12 H12B 107.9 ?
C14 C13 C18 117.9(3) ?
C14 C13 C12 120.7(3) ?
C18 C13 C12 121.3(3) ?
C15 C14 C13 121.7(3) ?
C15 C14 H14 119.2 ?
C13 C14 H14 119.2 ?
C14 C15 C16 119.3(3) ?
C14 C15 H15 120.3 ?
C16 C15 H15 120.3 ?
O3 C16 C17 124.8(3) ?
O3 C16 C15 115.1(3) ?
C17 C16 C15 120.1(3) ?
C16 C17 C18 119.2(3) ?
C16 C17 H17 120.4 ?
C18 C17 H17 120.4 ?
C13 C18 C17 121.6(3) ?
C13 C18 H18 119.2 ?
C17 C18 H18 119.2 ?
O3 C19 H19A 109.5 ?
O3 C19 H19B 109.5 ?
H19A C19 H19B 109.5 ?
O3 C19 H19C 109.5 ?
H19A C19 H19C 109.5 ?
H19B C19 H19C 109.5 ?

loop_
_geom_bond_atom_site_label_1
_geom_bond_atom_site_label_2
_geom_bond_site_symmetry_2
_geom_bond_distance
_geom_bond_publ_flag
N1 C1 . 1.342(4) ?
N1 C8 . 1.389(4) ?
N1 H1N . 0.8800 ?
O1 C9 . 1.234(4) y
O2 C10 . 1.235(3) y
O3 C16 . 1.376(3) y
O3 C19 . 1.428(3) y
C1 C2 . 1.394(4) ?
C1 H1 . 0.9500 ?
C2 C9 . 1.437(4) y
C2 C3 . 1.445(4) ?
C3 C4 . 1.398(4) ?
C3 C8 . 1.410(4) ?
C4 C5 . 1.381(4) ?
C4 H4 . 0.9500 ?
C5 C6 . 1.401(5) ?
C5 H5 . 0.9500 ?
C6 C7 . 1.379(4) ?
C6 H6 . 0.9500 ?
C7 C8 . 1.396(4) ?
C7 H7 . 0.9500 ?
C9 C10 . 1.539(4) y
C10 N11 . 1.337(4) y
N11 C12 . 1.466(4) y
N11 H11 . 0.8800 ?
C12 C13 . 1.500(4) ?
C12 H12A . 0.9900 ?
C12 H12B . 0.9900 ?
C13 C14 . 1.387(4) ?
C13 C18 . 1.389(4) ?
C14 C15 . 1.381(4) ?
C14 H14 . 0.9500 ?
C15 C16 . 1.401(4) ?
C15 H15 . 0.9500 ?
C16 C17 . 1.379(4) ?
C17 C18 . 1.394(4) ?
C17 H17 . 0.9500 ?
C18 H18 . 0.9500 ?
C19 H19A . 0.9800 ?
C19 H19B . 0.9800 ?
C19 H19C . 0.9800 ?

loop_
_geom_hbond_atom_site_label_D
_geom_hbond_atom_site_label_H
_geom_hbond_atom_site_label_A
_geom_hbond_site_symmetry_A
_geom_hbond_distance_DH
_geom_hbond_distance_HA
_geom_hbond_distance_DA
_geom_hbond_angle_DHA
N1 H1N O1 1_645 0.88 2.08 2.944(3) 165
N11 H11 O2 1_455 0.88 2.04 2.881(3) 159
N11 H11 O1 . 0.88 2.49 2.787(3) 100
C1 H1 O2 . 0.95 2.36 2.888(4) 115

loop_
_geom_torsion_atom_site_label_1
_geom_torsion_atom_site_label_2
_geom_torsion_atom_site_label_3
_geom_torsion_atom_site_label_4
_geom_torsion
_geom_torsion_publ_flag
C8 N1 C1 C2 0.7(3) ?
N1 C1 C2 C9 -176.5(3) ?
N1 C1 C2 C3 -0.1(3) ?
C1 C2 C3 C4 -178.2(3) ?
C9 C2 C3 C4 -1.8(5) ?
C1 C2 C3 C8 -0.5(3) ?
C9 C2 C3 C8 176.0(3) ?
C8 C3 C4 C5 -0.5(4) ?
C2 C3 C4 C5 177.1(3) ?
C3 C4 C5 C6 0.1(4) ?
C4 C5 C6 C7 0.7(5) ?
C5 C6 C7 C8 -1.1(4) ?
C1 N1 C8 C7 178.0(3) ?
C1 N1 C8 C3 -0.9(3) ?
C6 C7 C8 N1 -178.1(3) ?
C6 C7 C8 C3 0.7(4) ?
C4 C3 C8 N1 179.0(3) ?
C2 C3 C8 N1 0.8(3) ?
C4 C3 C8 C7 0.0(4) ?
C2 C3 C8 C7 -178.2(3) ?
C1 C2 C9 O1 175.5(3) y
C3 C2 C9 O1 -0.2(5) y
C1 C2 C9 C10 -2.9(4) ?
C3 C2 C9 C10 -178.6(3) ?
O1 C9 C10 O2 144.8(3) y
C2 C9 C10 O2 -36.8(4) ?
O1 C9 C10 N11 -35.2(4) y
C2 C9 C10 N11 143.3(3) ?
O2 C10 N11 C12 5.5(4) ?
C9 C10 N11 C12 -174.6(3) ?
C10 N11 C12 C13 -163.5(3) ?
N11 C12 C13 C14 65.6(3) ?
N11 C12 C13 C18 -116.7(3) ?
C18 C13 C14 C15 -1.1(4) ?
C12 C13 C14 C15 176.8(3) ?
C13 C14 C15 C16 -0.9(4) ?
C19 O3 C16 C17 5.4(4) ?
C19 O3 C16 C15 -175.6(3) ?
C14 C15 C16 O3 -176.3(3) ?
C14 C15 C16 C17 2.8(4) ?
O3 C16 C17 C18 176.3(3) ?
C15 C16 C17 C18 -2.6(4) ?
C14 C13 C18 C17 1.2(4) ?
C12 C13 C18 C17 -176.6(3) ?
C16 C17 C18 C13 0.6(4) ?

loop_
_cod_related_entry_id
_cod_related_entry_database
_cod_related_entry_code
1 ChemSpider 1287683
